data_7249433
loop_
_publ_author_name
'Valdivieso, Jorge P.'
'Erickson, Alexander N.'
'Gardinier, James R.'

_publ_section_title
;
 Group 7 carbonyl complexes of a PNN-heteroscorpionate ligand
;
_journal_issue 43
_journal_name_full 'RSC Advances'
_journal_page_first 31502
_journal_page_last 31516
_journal_paper_doi 10.1039/D4RA05287K
_journal_volume 14
_journal_year 2024
_chemical_formula_moiety 'C30 H25 Mn N4 O3 P, C F3 O3 S'
_chemical_formula_sum 'C31 H25 F3 Mn N4 O6 P S'
_chemical_formula_weight 724.52
_space_group_crystal_system monoclinic
_space_group_IT_number 14
_space_group_name_Hall '-P 2ybc'
_space_group_name_H-M_alt 'P 1 21/c 1'
_atom_sites_solution_hydrogens geom
_atom_sites_solution_primary direct
_atom_sites_solution_secondary difmap
_audit_creation_method SHELXL-2019/3
_audit_update_record
;
2024-07-17 deposited with the CCDC.	2024-09-24 downloaded from the CCDC.
;
_cell_angle_alpha 90
_cell_angle_beta 96.0115(11)
_cell_angle_gamma 90
_cell_formula_units_Z 4
_cell_length_a 11.99461(14)
_cell_length_b 14.01447(15)
_cell_length_c 19.1860(2)
_cell_measurement_reflns_used 13074
_cell_measurement_temperature 100.00(10)
_cell_measurement_theta_max 70.5360
_cell_measurement_theta_min 3.8740
_cell_volume 3207.39(6)
_computing_cell_refinement 'CrysAlisPro 1.171.39.46 (Rigaku OD, 2018)'
_computing_data_collection 'CrysAlisPro 1.171.39.46 (Rigaku OD, 2018)'
_computing_data_reduction 'CrysAlisPro 1.171.39.46 (Rigaku OD, 2018)'
_computing_molecular_graphics 'Olex2 1.5 (Dolomanov et al., 2009)'
_computing_publication_material 'Olex2 1.5 (Dolomanov et al., 2009)'
_computing_structure_refinement 'SHELXL-2019/2 (Sheldrick, 2019)'
_computing_structure_solution 'SHELXS  (Sheldrick, 2008)'
_diffrn_ambient_environment N~2~
_diffrn_ambient_temperature 100.00(10)
_diffrn_detector 'CCD Plate'
_diffrn_detector_area_resol_mean 10.3756
_diffrn_detector_type 'Oxford Diffraction Atlas'
_diffrn_measured_fraction_theta_full 1.000
_diffrn_measured_fraction_theta_max 0.989
_diffrn_measurement_device 'four-circle diffractometer'
_diffrn_measurement_device_type 'Oxford Diffraction Supernova, Dual Source'
_diffrn_measurement_method 'combination of \w and \f-scans'
_diffrn_measurement_specimen_support 'MiTeGen Dual Thickness MicroMount'
_diffrn_radiation_monochromator mirror
_diffrn_radiation_probe x-ray
_diffrn_radiation_type CuK\a
_diffrn_radiation_wavelength 1.54184
_diffrn_reflns_av_R_equivalents 0.0356
_diffrn_reflns_av_unetI/netI 0.0238
_diffrn_reflns_Laue_measured_fraction_full 1.000
_diffrn_reflns_Laue_measured_fraction_max 0.989
_diffrn_reflns_limit_h_max 14
_diffrn_reflns_limit_h_min -14
_diffrn_reflns_limit_k_max 17
_diffrn_reflns_limit_k_min -16
_diffrn_reflns_limit_l_max 21
_diffrn_reflns_limit_l_min -22
_diffrn_reflns_number 29938
_diffrn_reflns_point_group_measured_fraction_full 1.000
_diffrn_reflns_point_group_measured_fraction_max 0.989
_diffrn_reflns_theta_full 67.684
_diffrn_reflns_theta_max 70.610
_diffrn_reflns_theta_min 3.705
_diffrn_source 'micro-focus sealed X-ray tube'
_diffrn_source_current 0.80
_diffrn_source_type 'Supernova (Cu) X-ray Source'
_diffrn_source_voltage 50.0
_exptl_absorpt_coefficient_mu 5.021
_exptl_absorpt_correction_T_max 1.000
_exptl_absorpt_correction_T_min 0.172
_exptl_absorpt_correction_type gaussian
_exptl_absorpt_process_details
;
CrysAlisPro 1.171.39.46 (Rigaku Oxford Diffraction, 2018)
Numerical absorption correction based on gaussian integration over
			a multifaceted crystal model
Empirical absorption correction using spherical harmonics,
 implemented in SCALE3 ABSPACK scaling algorithm.
;
_exptl_crystal_colour 'clear light yellow'
_exptl_crystal_density_diffrn 1.500
_exptl_crystal_density_method 'Not Measured'
_exptl_crystal_description irregular
_exptl_crystal_F_000 1480
_exptl_crystal_size_max 0.410
_exptl_crystal_size_mid 0.201
_exptl_crystal_size_min 0.139
_refine_diff_density_max 0.409
_refine_diff_density_min -0.303
_refine_diff_density_rms 0.050
_refine_ls_extinction_method none
_refine_ls_goodness_of_fit_ref 1.045
_refine_ls_hydrogen_treatment constr
_refine_ls_matrix_type full
_refine_ls_number_parameters 426
_refine_ls_number_reflns 6088
_refine_ls_number_restraints 0
_refine_ls_restrained_S_all 1.045
_refine_ls_R_factor_all 0.0321
_refine_ls_R_factor_gt 0.0293
_refine_ls_shift/su_max 0.001
_refine_ls_shift/su_mean 0.000
_refine_ls_structure_factor_coef Fsqd
_refine_ls_weighting_details 'w=1/[\s^2^(Fo^2^)+(0.0390P)^2^+1.4013P] where P=(Fo^2^+2Fc^2^)/3'
_refine_ls_weighting_scheme calc
_refine_ls_wR_factor_gt 0.0743
_refine_ls_wR_factor_ref 0.0762
_reflns_Friedel_coverage 0.000
_reflns_number_gt 5662
_reflns_number_total 6088
_reflns_threshold_expression 'I > 2\s(I)'
_cod_data_source_file d4ra05287k3.cif
_cod_data_source_block 2-Mn_gard25k
_cod_depositor_comments
;
The following automatic conversions were performed:

data item '_diffrn_radiation_probe' value 'X-ray' was changed to
'x-ray' in accordance with the
/home/data/users/saulius/crontab/automatic-downloads/current/RSC/lib/dictionaries/cif_core.dic
dictionary named 'cif_core.dic' version 2.4.2 last updated on
2011-04-26.

Automatic conversion script
Id: cif_fix_values 8170 2020-07-09 18:12:32Z antanas 
;
_cod_original_cell_volume 3207.40(6)
_cod_original_sg_symbol_H-M 'P 21/c'
_cod_database_code 7249433
_shelx_shelxl_version_number 2019/3
_shelx_space_group_comment
;
The symmetry employed for this shelxl refinement is uniquely defined
by the following loop, which should always be used as a source of
symmetry information in preference to the above space-group names.
They are only intended as comments.
;
_shelx_estimated_absorpt_t_min 0.233
_shelx_estimated_absorpt_t_max 0.542
_diffrn_measurement_ambient_temperature_device_make 'Oxford Cryojet Controller'
_olex2_refinement_description
;
1. Fixed Uiso
 At 1.2 times of:
  All C(H) groups
 At 1.5 times of:
  All C(H,H,H) groups
2.a Ternary CH refined with riding coordinates:
 C7(H7)
2.b Aromatic/amide H refined with riding coordinates:
 C2(H2), C3(H3), C4(H4), C5(H5), C11(H11), C12(H12), C13(H13), C21(H21),
 C22(H22), C23(H23), C32(H32), C33(H33), C35(H35), C36(H36), C42(H42), C43(H43),
  C45(H45), C46(H46)
2.c Idealised Me refined as rotating group:
 C37(H37A,H37B,H37C), C47(H47A,H47B,H47C)
;

loop_
_space_group_symop_operation_xyz
'x, y, z'
'-x, y+1/2, -z+1/2'
'-x, -y, -z'
'x, -y-1/2, z-1/2'

loop_
_atom_site_label
_atom_site_type_symbol
_atom_site_fract_x
_atom_site_fract_y
_atom_site_fract_z
_atom_site_U_iso_or_equiv
_atom_site_adp_type
_atom_site_occupancy
_atom_site_site_symmetry_order
_atom_site_calc_flag
_atom_site_refinement_flags_posn
_atom_site_refinement_flags_adp
_atom_site_refinement_flags_occupancy
_atom_site_disorder_assembly
_atom_site_disorder_group
Mn1 Mn 0.01354(2) 0.21589(2) 0.43267(2) 0.01444(8) Uani 1 1 d . . . . .
P1 P 0.20189(3) 0.17319(3) 0.43381(2) 0.01642(10) Uani 1 1 d . . . . .
O1 O -0.06545(11) 0.05759(8) 0.33866(6) 0.0244(3) Uani 1 1 d . . . . .
O2 O -0.02353(11) 0.08566(9) 0.54950(7) 0.0254(3) Uani 1 1 d . . . . .
O3 O -0.22641(11) 0.27381(10) 0.41641(8) 0.0315(3) Uani 1 1 d . . . . .
N11 N 0.11289(11) 0.40947(9) 0.47671(7) 0.0171(3) Uani 1 1 d . . . . .
N12 N 0.06131(11) 0.32929(9) 0.49714(7) 0.0169(3) Uani 1 1 d . . . . .
N21 N 0.10313(11) 0.38121(9) 0.35231(7) 0.0170(3) Uani 1 1 d . . . . .
N22 N 0.04232(11) 0.29932(9) 0.34905(7) 0.0169(3) Uani 1 1 d . . . . .
C1 C 0.30726(14) 0.26906(12) 0.44298(9) 0.0189(3) Uani 1 1 d . . . . .
C2 C 0.41826(14) 0.23922(13) 0.46006(9) 0.0236(4) Uani 1 1 d . . . . .
H2 H 0.432623 0.175113 0.469773 0.028 Uiso 1 1 calc R U . . .
C3 C 0.50698(15) 0.30254(14) 0.46284(10) 0.0257(4) Uani 1 1 d . . . . .
H3 H 0.579931 0.281039 0.474393 0.031 Uiso 1 1 calc R U . . .
C4 C 0.48680(15) 0.39769(13) 0.44842(10) 0.0261(4) Uani 1 1 d . . . . .
H4 H 0.546129 0.440626 0.450084 0.031 Uiso 1 1 calc R U . . .
C5 C 0.37782(15) 0.42919(13) 0.43144(9) 0.0235(4) Uani 1 1 d . . . . .
H5 H 0.364639 0.493473 0.421779 0.028 Uiso 1 1 calc R U . . .
C6 C 0.28750(14) 0.36596(12) 0.42861(8) 0.0179(3) Uani 1 1 d . . . . .
C7 C 0.17302(13) 0.41297(11) 0.41468(8) 0.0176(3) Uani 1 1 d . . . . .
H7 H 0.187942 0.480696 0.406956 0.021 Uiso 1 1 calc R U . . .
C8 C -0.03108(13) 0.11822(11) 0.37495(9) 0.0179(3) Uani 1 1 d . . . . .
C9 C -0.00793(13) 0.13801(11) 0.50559(9) 0.0188(3) Uani 1 1 d . . . . .
C10 C -0.13424(14) 0.25363(12) 0.42489(9) 0.0205(3) Uani 1 1 d . . . . .
C11 C 0.04141(14) 0.34549(12) 0.56323(9) 0.0213(3) Uani 1 1 d . . . . .
H11 H 0.005038 0.303003 0.590434 0.026 Uiso 1 1 calc R U . . .
C12 C 0.08234(15) 0.43459(13) 0.58621(9) 0.0230(4) Uani 1 1 d . . . . .
H12 H 0.079162 0.461814 0.630164 0.028 Uiso 1 1 calc R U . . .
C13 C 0.12831(14) 0.47349(12) 0.53001(9) 0.0215(4) Uani 1 1 d . . . . .
H13 H 0.163399 0.532545 0.528709 0.026 Uiso 1 1 calc R U . . .
C21 C 0.00115(14) 0.29068(12) 0.28171(9) 0.0201(3) Uani 1 1 d . . . . .
H21 H -0.044733 0.241033 0.263846 0.024 Uiso 1 1 calc R U . . .
C22 C 0.03636(15) 0.36618(12) 0.24197(9) 0.0222(4) Uani 1 1 d . . . . .
H22 H 0.019416 0.376132 0.194108 0.027 Uiso 1 1 calc R U . . .
C23 C 0.10119(14) 0.42256(12) 0.28838(9) 0.0206(3) Uani 1 1 d . . . . .
H23 H 0.137171 0.478760 0.277940 0.025 Uiso 1 1 calc R U . . .
C31 C 0.23649(14) 0.11852(12) 0.35261(9) 0.0208(3) Uani 1 1 d . . . . .
C32 C 0.29361(15) 0.17045(13) 0.30527(9) 0.0250(4) Uani 1 1 d . . . . .
H32 H 0.311904 0.234018 0.314458 0.030 Uiso 1 1 calc R U . . .
C33 C 0.32305(16) 0.12773(15) 0.24481(10) 0.0306(4) Uani 1 1 d . . . . .
H33 H 0.360068 0.163394 0.213453 0.037 Uiso 1 1 calc R U . . .
C34 C 0.29831(15) 0.03250(15) 0.23009(10) 0.0300(4) Uani 1 1 d . . . . .
C35 C 0.23653(16) -0.01733(13) 0.27507(10) 0.0287(4) Uani 1 1 d . . . . .
H35 H 0.216094 -0.080181 0.264765 0.034 Uiso 1 1 calc R U . . .
C36 C 0.20446(15) 0.02510(13) 0.33549(10) 0.0251(4) Uani 1 1 d . . . . .
H36 H 0.161500 -0.009022 0.364535 0.030 Uiso 1 1 calc R U . . .
C37 C 0.34245(18) -0.01544(18) 0.16862(12) 0.0413(5) Uani 1 1 d . . . . .
H37A H 0.417210 -0.037979 0.182014 0.062 Uiso 1 1 calc R U . . .
H37B H 0.343353 0.029365 0.130832 0.062 Uiso 1 1 calc R U . . .
H37C H 0.295026 -0.068365 0.153696 0.062 Uiso 1 1 calc R U . . .
C41 C 0.25517(14) 0.09515(12) 0.50558(9) 0.0220(4) Uani 1 1 d . . . . .
C42 C 0.30374(16) 0.00612(14) 0.49812(11) 0.0306(4) Uani 1 1 d . . . . .
H42 H 0.309683 -0.018601 0.453683 0.037 Uiso 1 1 calc R U . . .
C43 C 0.34346(17) -0.04591(15) 0.55747(13) 0.0388(5) Uani 1 1 d . . . . .
H43 H 0.374553 -0.105847 0.551823 0.047 Uiso 1 1 calc R U . . .
C44 C 0.33813(16) -0.01140(17) 0.62410(12) 0.0388(5) Uani 1 1 d . . . . .
C45 C 0.29016(17) 0.07847(17) 0.63134(11) 0.0368(5) Uani 1 1 d . . . . .
H45 H 0.286020 0.103544 0.675873 0.044 Uiso 1 1 calc R U . . .
C46 C 0.24881(16) 0.13054(15) 0.57313(10) 0.0293(4) Uani 1 1 d . . . . .
H46 H 0.216338 0.189874 0.578987 0.035 Uiso 1 1 calc R U . . .
C47 C 0.3816(2) -0.0686(2) 0.68773(15) 0.0611(8) Uani 1 1 d . . . . .
H47A H 0.432210 -0.030051 0.717931 0.092 Uiso 1 1 calc R U . . .
H47B H 0.420455 -0.123904 0.673308 0.092 Uiso 1 1 calc R U . . .
H47C H 0.319967 -0.088179 0.712467 0.092 Uiso 1 1 calc R U . . .
S3 S 0.22939(3) 0.69498(3) 0.36929(2) 0.02129(10) Uani 1 1 d . . . . .
F1 F 0.36596(11) 0.77212(9) 0.28659(6) 0.0382(3) Uani 1 1 d . . . . .
F2 F 0.44259(10) 0.66615(9) 0.35723(7) 0.0424(3) Uani 1 1 d . . . . .
F3 F 0.40527(10) 0.80582(8) 0.39561(7) 0.0375(3) Uani 1 1 d . . . . .
O4 O 0.16496(11) 0.78104(9) 0.36985(8) 0.0319(3) Uani 1 1 d . . . . .
O5 O 0.19608(13) 0.63206(11) 0.31138(8) 0.0409(4) Uani 1 1 d . . . . .
O6 O 0.25081(11) 0.64699(10) 0.43601(7) 0.0305(3) Uani 1 1 d . . . . .
C14 C 0.36805(16) 0.73689(13) 0.35138(10) 0.0274(4) Uani 1 1 d . . . . .

loop_
_atom_site_aniso_label
_atom_site_aniso_U_11
_atom_site_aniso_U_22
_atom_site_aniso_U_33
_atom_site_aniso_U_23
_atom_site_aniso_U_13
_atom_site_aniso_U_12
Mn1 0.01568(13) 0.01256(13) 0.01509(13) 0.00052(9) 0.00171(10) 0.00009(9)
P1 0.01731(19) 0.01449(19) 0.0176(2) 0.00110(15) 0.00233(15) 0.00121(15)
O1 0.0300(6) 0.0180(6) 0.0244(6) -0.0041(5) -0.0010(5) -0.0018(5)
O2 0.0331(7) 0.0212(6) 0.0231(6) 0.0046(5) 0.0080(5) 0.0004(5)
O3 0.0194(6) 0.0356(7) 0.0392(8) -0.0004(6) 0.0021(6) 0.0064(5)
N11 0.0193(7) 0.0144(6) 0.0176(7) -0.0012(5) 0.0015(5) -0.0006(5)
N12 0.0181(6) 0.0156(6) 0.0171(7) -0.0002(5) 0.0026(5) -0.0005(5)
N21 0.0196(7) 0.0137(6) 0.0172(7) 0.0015(5) 0.0001(5) -0.0015(5)
N22 0.0188(7) 0.0136(6) 0.0181(7) 0.0002(5) 0.0007(5) -0.0015(5)
C1 0.0195(8) 0.0210(8) 0.0164(8) -0.0003(6) 0.0025(6) -0.0008(6)
C2 0.0218(8) 0.0225(8) 0.0261(9) 0.0008(7) 0.0012(7) 0.0024(7)
C3 0.0177(8) 0.0337(10) 0.0256(9) -0.0020(7) 0.0018(7) 0.0002(7)
C4 0.0222(8) 0.0301(9) 0.0262(9) -0.0038(7) 0.0030(7) -0.0081(7)
C5 0.0252(9) 0.0222(8) 0.0232(9) -0.0011(7) 0.0022(7) -0.0039(7)
C6 0.0187(8) 0.0194(8) 0.0156(8) -0.0015(6) 0.0018(6) -0.0016(6)
C7 0.0208(8) 0.0146(7) 0.0171(8) 0.0000(6) 0.0010(6) -0.0030(6)
C8 0.0180(7) 0.0178(8) 0.0180(8) 0.0062(7) 0.0030(6) 0.0024(6)
C9 0.0184(8) 0.0172(8) 0.0208(8) -0.0045(7) 0.0021(6) 0.0015(6)
C10 0.0267(9) 0.0164(8) 0.0189(8) -0.0013(6) 0.0039(7) -0.0018(7)
C11 0.0217(8) 0.0230(8) 0.0190(8) 0.0001(7) 0.0019(6) 0.0010(7)
C12 0.0249(8) 0.0248(9) 0.0188(8) -0.0056(7) -0.0007(7) 0.0029(7)
C13 0.0225(8) 0.0172(8) 0.0238(9) -0.0046(7) -0.0029(7) 0.0014(6)
C21 0.0227(8) 0.0191(8) 0.0179(8) 0.0002(6) -0.0010(7) -0.0012(6)
C22 0.0268(9) 0.0217(8) 0.0176(8) 0.0044(7) 0.0000(7) 0.0000(7)
C23 0.0245(8) 0.0186(8) 0.0186(8) 0.0050(6) 0.0026(7) -0.0013(6)
C31 0.0192(8) 0.0206(8) 0.0227(9) -0.0025(7) 0.0028(7) 0.0026(6)
C32 0.0269(9) 0.0253(9) 0.0235(9) -0.0022(7) 0.0060(7) -0.0031(7)
C33 0.0286(9) 0.0397(11) 0.0243(9) -0.0025(8) 0.0066(8) -0.0043(8)
C34 0.0223(9) 0.0414(11) 0.0259(10) -0.0100(8) 0.0010(7) 0.0034(8)
C35 0.0270(9) 0.0242(9) 0.0342(10) -0.0096(8) 0.0006(8) 0.0022(7)
C36 0.0216(8) 0.0233(9) 0.0308(10) -0.0036(7) 0.0049(7) 0.0011(7)
C37 0.0327(11) 0.0560(14) 0.0354(12) -0.0183(10) 0.0041(9) 0.0083(10)
C41 0.0176(8) 0.0234(8) 0.0253(9) 0.0078(7) 0.0030(7) 0.0010(6)
C42 0.0282(10) 0.0262(9) 0.0375(11) 0.0076(8) 0.0045(8) 0.0063(8)
C43 0.0316(10) 0.0307(10) 0.0544(14) 0.0186(10) 0.0051(9) 0.0111(8)
C44 0.0225(9) 0.0524(13) 0.0409(12) 0.0275(10) -0.0001(8) 0.0032(9)
C45 0.0271(10) 0.0579(13) 0.0253(10) 0.0134(9) 0.0024(8) 0.0039(9)
C46 0.0254(9) 0.0358(10) 0.0266(10) 0.0061(8) 0.0021(7) 0.0060(8)
C47 0.0416(13) 0.0812(19) 0.0591(17) 0.0449(15) -0.0019(12) 0.0095(13)
S3 0.0212(2) 0.01796(19) 0.0246(2) -0.00016(15) 0.00160(16) -0.00113(15)
F1 0.0446(7) 0.0394(6) 0.0331(6) 0.0064(5) 0.0158(5) -0.0001(5)
F2 0.0294(6) 0.0389(7) 0.0611(8) 0.0085(6) 0.0149(6) 0.0117(5)
F3 0.0351(6) 0.0335(6) 0.0427(7) -0.0028(5) -0.0017(5) -0.0132(5)
O4 0.0270(7) 0.0256(7) 0.0441(8) 0.0063(6) 0.0080(6) 0.0057(5)
O5 0.0470(9) 0.0353(8) 0.0398(8) -0.0133(6) 0.0012(7) -0.0136(7)
O6 0.0291(7) 0.0306(7) 0.0319(7) 0.0108(6) 0.0040(6) -0.0004(5)
C14 0.0280(9) 0.0240(9) 0.0305(10) 0.0011(8) 0.0054(8) 0.0016(7)

loop_
_atom_type_symbol
_atom_type_description
_atom_type_scat_dispersion_real
_atom_type_scat_dispersion_imag
_atom_type_scat_source
C C 0.0181 0.0091 'International Tables Vol C Tables 4.2.6.8 and 6.1.1.4'
H H 0.0000 0.0000 'International Tables Vol C Tables 4.2.6.8 and 6.1.1.4'
N N 0.0311 0.0180 'International Tables Vol C Tables 4.2.6.8 and 6.1.1.4'
O O 0.0492 0.0322 'International Tables Vol C Tables 4.2.6.8 and 6.1.1.4'
F F 0.0727 0.0534 'International Tables Vol C Tables 4.2.6.8 and 6.1.1.4'
P P 0.2955 0.4335 'International Tables Vol C Tables 4.2.6.8 and 6.1.1.4'
S S 0.3331 0.5567 'International Tables Vol C Tables 4.2.6.8 and 6.1.1.4'
Mn Mn -0.5299 2.8052 'International Tables Vol C Tables 4.2.6.8 and 6.1.1.4'

loop_
_geom_angle_atom_site_label_1
_geom_angle_atom_site_label_2
_geom_angle_atom_site_label_3
_geom_angle
_geom_angle_site_symmetry_1
_geom_angle_site_symmetry_3
_geom_angle_publ_flag
C8 Mn1 C9 87.71(7) . . ?
C8 Mn1 C10 86.96(7) . . ?
C9 Mn1 C10 91.27(7) . . ?
C8 Mn1 N22 90.90(6) . . ?
C9 Mn1 N22 177.53(7) . . ?
C10 Mn1 N22 90.70(7) . . ?
C8 Mn1 N12 178.56(6) . . ?
C9 Mn1 N12 93.10(6) . . ?
C10 Mn1 N12 91.84(6) . . ?
N22 Mn1 N12 88.32(5) . . ?
C8 Mn1 P1 92.05(5) . . ?
C9 Mn1 P1 93.10(5) . . ?
C10 Mn1 P1 175.48(5) . . ?
N22 Mn1 P1 84.90(4) . . ?
N12 Mn1 P1 89.09(4) . . ?
C41 P1 C31 107.49(8) . . ?
C41 P1 C1 100.55(8) . . ?
C31 P1 C1 99.96(8) . . ?
C41 P1 Mn1 115.06(6) . . ?
C31 P1 Mn1 113.98(5) . . ?
C1 P1 Mn1 117.90(6) . . ?
C13 N11 N12 111.03(14) . . ?
C13 N11 C7 123.58(14) . . ?
N12 N11 C7 122.88(13) . . ?
C11 N12 N11 105.39(13) . . ?
C11 N12 Mn1 129.52(11) . . ?
N11 N12 Mn1 124.83(10) . . ?
C23 N21 N22 111.21(13) . . ?
C23 N21 C7 124.53(14) . . ?
N22 N21 C7 123.79(13) . . ?
C21 N22 N21 105.24(13) . . ?
C21 N22 Mn1 129.05(11) . . ?
N21 N22 Mn1 125.56(10) . . ?
C6 C1 C2 118.18(15) . . ?
C6 C1 P1 126.05(13) . . ?
C2 C1 P1 115.51(13) . . ?
C3 C2 C1 121.75(17) . . ?
C3 C2 H2 119.1 . . ?
C1 C2 H2 119.1 . . ?
C4 C3 C2 119.67(17) . . ?
C4 C3 H3 120.2 . . ?
C2 C3 H3 120.2 . . ?
C3 C4 C5 119.80(17) . . ?
C3 C4 H4 120.1 . . ?
C5 C4 H4 120.1 . . ?
C4 C5 C6 121.06(16) . . ?
C4 C5 H5 119.5 . . ?
C6 C5 H5 119.5 . . ?
C5 C6 C1 119.53(15) . . ?
C5 C6 C7 114.49(14) . . ?
C1 C6 C7 125.83(15) . . ?
N11 C7 N21 111.68(13) . . ?
N11 C7 C6 110.92(13) . . ?
N21 C7 C6 116.31(13) . . ?
N11 C7 H7 105.7 . . ?
N21 C7 H7 105.7 . . ?
C6 C7 H7 105.7 . . ?
O1 C8 Mn1 176.21(15) . . ?
O2 C9 Mn1 176.82(15) . . ?
O3 C10 Mn1 175.83(16) . . ?
N12 C11 C12 111.12(16) . . ?
N12 C11 H11 124.4 . . ?
C12 C11 H11 124.4 . . ?
C13 C12 C11 105.29(15) . . ?
C13 C12 H12 127.4 . . ?
C11 C12 H12 127.4 . . ?
N11 C13 C12 107.12(15) . . ?
N11 C13 H13 126.4 . . ?
C12 C13 H13 126.4 . . ?
N22 C21 C22 110.88(15) . . ?
N22 C21 H21 124.6 . . ?
C22 C21 H21 124.6 . . ?
C23 C22 C21 105.42(15) . . ?
C23 C22 H22 127.3 . . ?
C21 C22 H22 127.3 . . ?
N21 C23 C22 107.25(14) . . ?
N21 C23 H23 126.4 . . ?
C22 C23 H23 126.4 . . ?
C36 C31 C32 118.53(16) . . ?
C36 C31 P1 120.96(14) . . ?
C32 C31 P1 120.50(13) . . ?
C33 C32 C31 120.33(17) . . ?
C33 C32 H32 119.8 . . ?
C31 C32 H32 119.8 . . ?
C32 C33 C34 121.20(18) . . ?
C32 C33 H33 119.4 . . ?
C34 C33 H33 119.4 . . ?
C35 C34 C33 118.34(17) . . ?
C35 C34 C37 121.33(19) . . ?
C33 C34 C37 120.3(2) . . ?
C34 C35 C36 121.08(17) . . ?
C34 C35 H35 119.5 . . ?
C36 C35 H35 119.5 . . ?
C35 C36 C31 120.26(18) . . ?
C35 C36 H36 119.9 . . ?
C31 C36 H36 119.9 . . ?
C34 C37 H37A 109.5 . . ?
C34 C37 H37B 109.5 . . ?
H37A C37 H37B 109.5 . . ?
C34 C37 H37C 109.5 . . ?
H37A C37 H37C 109.5 . . ?
H37B C37 H37C 109.5 . . ?
C42 C41 C46 118.56(17) . . ?
C42 C41 P1 125.35(15) . . ?
C46 C41 P1 116.06(13) . . ?
C41 C42 C43 119.8(2) . . ?
C41 C42 H42 120.1 . . ?
C43 C42 H42 120.1 . . ?
C44 C43 C42 122.0(2) . . ?
C44 C43 H43 119.0 . . ?
C42 C43 H43 119.0 . . ?
C43 C44 C45 117.98(18) . . ?
C43 C44 C47 121.4(2) . . ?
C45 C44 C47 120.7(2) . . ?
C46 C45 C44 120.8(2) . . ?
C46 C45 H45 119.6 . . ?
C44 C45 H45 119.6 . . ?
C45 C46 C41 120.82(19) . . ?
C45 C46 H46 119.6 . . ?
C41 C46 H46 119.6 . . ?
C44 C47 H47A 109.5 . . ?
C44 C47 H47B 109.5 . . ?
H47A C47 H47B 109.5 . . ?
C44 C47 H47C 109.5 . . ?
H47A C47 H47C 109.5 . . ?
H47B C47 H47C 109.5 . . ?
O4 S3 O5 114.48(9) . . ?
O4 S3 O6 115.53(9) . . ?
O5 S3 O6 114.03(9) . . ?
O4 S3 C14 103.46(8) . . ?
O5 S3 C14 103.62(9) . . ?
O6 S3 C14 103.59(8) . . ?
F3 C14 F2 108.00(15) . . ?
F3 C14 F1 107.30(15) . . ?
F2 C14 F1 107.50(16) . . ?
F3 C14 S3 111.33(13) . . ?
F2 C14 S3 111.14(13) . . ?
F1 C14 S3 111.38(13) . . ?

loop_
_geom_bond_atom_site_label_1
_geom_bond_atom_site_label_2
_geom_bond_distance
_geom_bond_site_symmetry_2
_geom_bond_publ_flag
Mn1 C8 1.8062(17) . ?
Mn1 C9 1.8139(18) . ?
Mn1 C10 1.8409(18) . ?
Mn1 N22 2.0437(14) . ?
Mn1 N12 2.0580(14) . ?
Mn1 P1 2.3350(5) . ?
P1 C41 1.8211(17) . ?
P1 C31 1.8226(18) . ?
P1 C1 1.8403(17) . ?
O1 C8 1.147(2) . ?
O2 C9 1.147(2) . ?
O3 C10 1.136(2) . ?
N11 C13 1.358(2) . ?
N11 N12 1.3601(19) . ?
N11 C7 1.456(2) . ?
N12 C11 1.334(2) . ?
N21 C23 1.354(2) . ?
N21 N22 1.3577(19) . ?
N21 C7 1.457(2) . ?
N22 C21 1.339(2) . ?
C1 C6 1.401(2) . ?
C1 C2 1.401(2) . ?
C2 C3 1.382(3) . ?
C2 H2 0.9300 . ?
C3 C4 1.378(3) . ?
C3 H3 0.9300 . ?
C4 C5 1.386(3) . ?
C4 H4 0.9300 . ?
C5 C6 1.396(2) . ?
C5 H5 0.9300 . ?
C6 C7 1.521(2) . ?
C7 H7 0.9800 . ?
C11 C12 1.396(2) . ?
C11 H11 0.9300 . ?
C12 C13 1.374(3) . ?
C12 H12 0.9300 . ?
C13 H13 0.9300 . ?
C21 C22 1.395(2) . ?
C21 H21 0.9300 . ?
C22 C23 1.370(2) . ?
C22 H22 0.9300 . ?
C23 H23 0.9300 . ?
C31 C36 1.394(2) . ?
C31 C32 1.398(3) . ?
C32 C33 1.384(3) . ?
C32 H32 0.9300 . ?
C33 C34 1.390(3) . ?
C33 H33 0.9300 . ?
C34 C35 1.384(3) . ?
C34 C37 1.501(3) . ?
C35 C36 1.392(3) . ?
C35 H35 0.9300 . ?
C36 H36 0.9300 . ?
C37 H37A 0.9600 . ?
C37 H37B 0.9600 . ?
C37 H37C 0.9600 . ?
C41 C42 1.391(3) . ?
C41 C46 1.397(3) . ?
C42 C43 1.393(3) . ?
C42 H42 0.9300 . ?
C43 C44 1.375(3) . ?
C43 H43 0.9300 . ?
C44 C45 1.398(3) . ?
C44 C47 1.507(3) . ?
C45 C46 1.382(3) . ?
C45 H45 0.9300 . ?
C46 H46 0.9300 . ?
C47 H47A 0.9600 . ?
C47 H47B 0.9600 . ?
C47 H47C 0.9600 . ?
S3 O4 1.4330(13) . ?
S3 O5 1.4417(14) . ?
S3 O6 1.4451(13) . ?
S3 C14 1.830(2) . ?
F1 C14 1.335(2) . ?
F2 C14 1.332(2) . ?
F3 C14 1.332(2) . ?

loop_
_geom_torsion_atom_site_label_1
_geom_torsion_atom_site_label_2
_geom_torsion_atom_site_label_3
_geom_torsion_atom_site_label_4
_geom_torsion
_geom_torsion_site_symmetry_1
_geom_torsion_site_symmetry_2
_geom_torsion_site_symmetry_3
_geom_torsion_site_symmetry_4
_geom_torsion_publ_flag
C13 N11 N12 C11 2.01(17) . . . . ?
C7 N11 N12 C11 164.59(14) . . . . ?
C13 N11 N12 Mn1 176.70(10) . . . . ?
C7 N11 N12 Mn1 -20.72(19) . . . . ?
C23 N21 N22 C21 -0.63(18) . . . . ?
C7 N21 N22 C21 -173.05(15) . . . . ?
C23 N21 N22 Mn1 -176.50(11) . . . . ?
C7 N21 N22 Mn1 11.1(2) . . . . ?
C41 P1 C1 C6 -146.38(15) . . . . ?
C31 P1 C1 C6 103.55(16) . . . . ?
Mn1 P1 C1 C6 -20.51(17) . . . . ?
C41 P1 C1 C2 39.52(15) . . . . ?
C31 P1 C1 C2 -70.55(14) . . . . ?
Mn1 P1 C1 C2 165.39(11) . . . . ?
C6 C1 C2 C3 -0.1(3) . . . . ?
P1 C1 C2 C3 174.51(14) . . . . ?
C1 C2 C3 C4 -0.1(3) . . . . ?
C2 C3 C4 C5 0.2(3) . . . . ?
C3 C4 C5 C6 0.0(3) . . . . ?
C4 C5 C6 C1 -0.2(3) . . . . ?
C4 C5 C6 C7 175.59(16) . . . . ?
C2 C1 C6 C5 0.2(2) . . . . ?
P1 C1 C6 C5 -173.74(13) . . . . ?
C2 C1 C6 C7 -175.02(16) . . . . ?
P1 C1 C6 C7 11.0(2) . . . . ?
C13 N11 C7 N21 -145.37(15) . . . . ?
N12 N11 C7 N21 54.23(19) . . . . ?
C13 N11 C7 C6 83.13(18) . . . . ?
N12 N11 C7 C6 -77.27(17) . . . . ?
C23 N21 C7 N11 139.53(16) . . . . ?
N22 N21 C7 N11 -49.1(2) . . . . ?
C23 N21 C7 C6 -91.76(19) . . . . ?
N22 N21 C7 C6 79.65(19) . . . . ?
C5 C6 C7 N11 -109.98(16) . . . . ?
C1 C6 C7 N11 65.5(2) . . . . ?
C5 C6 C7 N21 120.95(16) . . . . ?
C1 C6 C7 N21 -63.6(2) . . . . ?
N11 N12 C11 C12 -1.52(18) . . . . ?
Mn1 N12 C11 C12 -175.87(11) . . . . ?
N12 C11 C12 C13 0.50(19) . . . . ?
N12 N11 C13 C12 -1.74(18) . . . . ?
C7 N11 C13 C12 -164.17(14) . . . . ?
C11 C12 C13 N11 0.74(18) . . . . ?
N21 N22 C21 C22 0.58(19) . . . . ?
Mn1 N22 C21 C22 176.26(12) . . . . ?
N22 C21 C22 C23 -0.3(2) . . . . ?
N22 N21 C23 C22 0.43(19) . . . . ?
C7 N21 C23 C22 172.78(15) . . . . ?
C21 C22 C23 N21 -0.06(19) . . . . ?
C41 P1 C31 C36 54.56(16) . . . . ?
C1 P1 C31 C36 159.05(14) . . . . ?
Mn1 P1 C31 C36 -74.21(15) . . . . ?
C41 P1 C31 C32 -126.98(14) . . . . ?
C1 P1 C31 C32 -22.49(15) . . . . ?
Mn1 P1 C31 C32 104.25(14) . . . . ?
C36 C31 C32 C33 -3.7(3) . . . . ?
P1 C31 C32 C33 177.82(14) . . . . ?
C31 C32 C33 C34 -0.9(3) . . . . ?
C32 C33 C34 C35 4.3(3) . . . . ?
C32 C33 C34 C37 -172.95(18) . . . . ?
C33 C34 C35 C36 -3.1(3) . . . . ?
C37 C34 C35 C36 174.12(18) . . . . ?
C34 C35 C36 C31 -1.5(3) . . . . ?
C32 C31 C36 C35 4.8(3) . . . . ?
P1 C31 C36 C35 -176.66(14) . . . . ?
C31 P1 C41 C42 -5.45(18) . . . . ?
C1 P1 C41 C42 -109.53(16) . . . . ?
Mn1 P1 C41 C42 122.71(15) . . . . ?
C31 P1 C41 C46 172.52(14) . . . . ?
C1 P1 C41 C46 68.44(15) . . . . ?
Mn1 P1 C41 C46 -59.33(15) . . . . ?
C46 C41 C42 C43 0.7(3) . . . . ?
P1 C41 C42 C43 178.65(15) . . . . ?
C41 C42 C43 C44 -1.1(3) . . . . ?
C42 C43 C44 C45 0.6(3) . . . . ?
C42 C43 C44 C47 -179.9(2) . . . . ?
C43 C44 C45 C46 0.4(3) . . . . ?
C47 C44 C45 C46 -179.1(2) . . . . ?
C44 C45 C46 C41 -0.8(3) . . . . ?
C42 C41 C46 C45 0.2(3) . . . . ?
P1 C41 C46 C45 -177.90(15) . . . . ?
O4 S3 C14 F3 52.22(15) . . . . ?
O5 S3 C14 F3 171.99(13) . . . . ?
O6 S3 C14 F3 -68.69(14) . . . . ?
O4 S3 C14 F2 172.66(13) . . . . ?
O5 S3 C14 F2 -67.57(15) . . . . ?
O6 S3 C14 F2 51.74(15) . . . . ?
O4 S3 C14 F1 -67.49(15) . . . . ?
O5 S3 C14 F1 52.27(15) . . . . ?
O6 S3 C14 F1 171.59(13) . . . . ?
